data_2207228
loop_
_publ_author_name
'Bian, He-Dong'
'Zhang, Xiu-Qing'
'Yang, Xiao-E'
'Yu, Qing'
'Liang, Hong'

_publ_section_title
;
 Diaquabis(<small>D</small>-valinato-\k^2^<i>N</i>,<i>O</i>)nickel(II)
;
_journal_coeditor_code HB6267
_journal_issue 11
_journal_name_full 'Acta Crystallographica Section E'
_journal_page_first m2237
_journal_page_last m2239
_journal_paper_doi 10.1107/S1600536805031405
_journal_volume 61
_journal_year 2005
_chemical_formula_iupac '[Ni (C5 H10 N O2)2 (H2 O)2]'
_chemical_formula_moiety 'C10 H24 N2 Ni O6'
_chemical_formula_sum 'C10 H24 N2 Ni O6'
_chemical_formula_weight 327.02
_chemical_name_common Diaquabis(D-valinato-\k^2^N,O)nickel(II)
_chemical_name_systematic
;
diaquabis(2-amino-3-methylbutyrato-\k^2^N,O)nickel(II)
;
_space_group_IT_number 5
_symmetry_cell_setting monoclinic
_symmetry_space_group_name_Hall 'C 2y'
_symmetry_space_group_name_H-M 'C 1 2 1'
_atom_sites_solution_hydrogens mixed
_atom_sites_solution_primary direct
_atom_sites_solution_secondary difmap
_audit_creation_method SHELXL-97
_cell_angle_alpha 90.00
_cell_angle_beta 111.199(8)
_cell_angle_gamma 90.00
_cell_formula_units_Z 2
_cell_length_a 9.863(5)
_cell_length_b 6.458(3)
_cell_length_c 13.007(7)
_cell_measurement_reflns_used 770
_cell_measurement_temperature 293(2)
_cell_measurement_theta_max 23.37
_cell_measurement_theta_min 3.36
_cell_volume 772.4(7)
_computing_cell_refinement SMART
_computing_data_collection 'SMART (Bruker, 1998)'
_computing_data_reduction 'SAINT (Bruker, 1998)'
_computing_molecular_graphics 'SHELXTL (Bruker, 1997)'
_computing_publication_material SHELXTL
_computing_structure_refinement 'SHELXL97 (Sheldrick, 1997)'
_computing_structure_solution 'SHELXS97 (Sheldrick, 1997)'
_diffrn_ambient_temperature 293(2)
_diffrn_measured_fraction_theta_full 0.999
_diffrn_measured_fraction_theta_max 0.999
_diffrn_measurement_device_type 'Bruker SMART CCD'
_diffrn_measurement_method '\f and \w'
_diffrn_radiation_monochromator graphite
_diffrn_radiation_source 'fine-focus sealed tube'
_diffrn_radiation_type MoK\a
_diffrn_radiation_wavelength 0.71073
_diffrn_reflns_av_R_equivalents 0.0651
_diffrn_reflns_av_sigmaI/netI 0.0710
_diffrn_reflns_limit_h_max 11
_diffrn_reflns_limit_h_min -12
_diffrn_reflns_limit_k_max 4
_diffrn_reflns_limit_k_min -8
_diffrn_reflns_limit_l_max 16
_diffrn_reflns_limit_l_min -16
_diffrn_reflns_number 2215
_diffrn_reflns_theta_full 26.29
_diffrn_reflns_theta_max 26.29
_diffrn_reflns_theta_min 1.68
_diffrn_standards_decay_% 0
_exptl_absorpt_coefficient_mu 1.278
_exptl_absorpt_correction_T_max 0.881
_exptl_absorpt_correction_T_min 0.805
_exptl_absorpt_correction_type multi-scan
_exptl_absorpt_process_details '(SADABS; Bruker, 1998)'
_exptl_crystal_colour green
_exptl_crystal_density_diffrn 1.406
_exptl_crystal_density_method 'not measured'
_exptl_crystal_description block
_exptl_crystal_F_000 348
_exptl_crystal_size_max 0.18
_exptl_crystal_size_mid 0.14
_exptl_crystal_size_min 0.10
_refine_diff_density_max 0.843
_refine_diff_density_min -1.040
_refine_ls_abs_structure_details 'Flack (1983), 305 Friedel pairs'
_refine_ls_abs_structure_Flack -0.03(4)
_refine_ls_extinction_method none
_refine_ls_goodness_of_fit_ref 1.104
_refine_ls_hydrogen_treatment constr
_refine_ls_matrix_type full
_refine_ls_number_parameters 89
_refine_ls_number_reflns 1160
_refine_ls_number_restraints 1
_refine_ls_restrained_S_all 1.103
_refine_ls_R_factor_all 0.0646
_refine_ls_R_factor_gt 0.0521
_refine_ls_shift/su_max 0.001
_refine_ls_shift/su_mean 0.000
_refine_ls_structure_factor_coef Fsqd
_refine_ls_weighting_details 'calc w = 1/[\s^2^(Fo^2^)+(0.0813P)^2^] where P = (Fo^2^+2Fc^2^)/3'
_refine_ls_weighting_scheme calc
_refine_ls_wR_factor_gt 0.1173
_refine_ls_wR_factor_ref 0.1411
_reflns_number_gt 1014
_reflns_number_total 1160
_reflns_threshold_expression I>2\s(I)
_cod_data_source_file hb6267.cif
_cod_data_source_block I
_cod_depositor_comments
;
The following automatic conversions were performed:
'_symmetry_cell_setting' value 'Monoclinic' changed to 'monoclinic'
according to '/home/saulius/struct/CIF-dictionaries/cif_core.dic'
dictionary named 'cif_core.dic' version 2.4.1 from
2010-06-29.

'_geom_bond_publ_flag' value 'Y' changed to 'y' according to
'/home/saulius/struct/CIF-dictionaries/cif_core.dic' dictionary named
'cif_core.dic' version 2.4.1 from 2010-06-29 (3 times).

Automatic conversion script
Id: cif_fix_enum 1527 2010-12-29 10:47:43Z saulius 

The following automatic conversions were performed:

'_symmetry_cell_setting' value 'Monoclinic' changed to 'monoclinic'
according to /home/saulius/struct/CIF-dictionaries/cif_core.dic
dictionary named 'cif_core.dic' version 2.4.1 from
2010-06-29.

'_geom_bond_publ_flag' value 'Y' changed to 'y'
according to /home/saulius/struct/CIF-dictionaries/cif_core.dic
dictionary named 'cif_core.dic' version 2.4.1 from 2010-06-29 (3
times).

Automatic conversion script
Id: cif_fix_values 1715 2011-07-08 13:25:40Z adriana 

The following automatic conversions were performed:

'_atom_sites_solution_hydrogens' value 'difmap and geom' was changed
to 'mixed'.

Automatic conversion script
Id: cif_fix_values 6452 2018-10-05 10:23:21Z andrius 
;
_cod_original_cell_volume 772.3(7)
_cod_original_sg_symbol_H-M 'C 2'
_cod_database_code 2207228
_cod_database_fobs_code 2207228

loop_
_symmetry_equiv_pos_as_xyz
'x, y, z'
'-x, y, -z'
'x+1/2, y+1/2, z'
'-x+1/2, y+1/2, -z'

loop_
_atom_site_label
_atom_site_fract_x
_atom_site_fract_y
_atom_site_fract_z
_atom_site_U_iso_or_equiv
_atom_site_adp_type
_atom_site_calc_flag
_atom_site_refinement_flags
_atom_site_occupancy
_atom_site_type_symbol
Ni1 0.5000 0.6778 0.5000 0.0313(4) Uani d S 1 Ni
O1 0.4111(6) 0.4482(11) 0.5639(5) 0.0446(16) Uani d . 1 O
O2 0.4718(5) 0.1962(15) 0.6883(3) 0.0484(14) Uani d . 1 O
O3 0.3762(7) 0.8950(13) 0.5421(6) 0.087(3) Uani d . 1 O
H3A 0.4030 0.9390 0.6080 0.105 Uiso d R 1 H
H3B 0.2989 0.9416 0.4935 0.105 Uiso d R 1 H
N1 0.6492(4) 0.6671(17) 0.6606(3) 0.0342(11) Uani d . 1 N
H1A 0.7396 0.6799 0.6597 0.041 Uiso calc R 1 H
H1B 0.6333 0.7747 0.6988 0.041 Uiso calc R 1 H
C1 0.4959(7) 0.3636(12) 0.6507(5) 0.0350(16) Uani d . 1 C
C2 0.6393(6) 0.4751(11) 0.7159(5) 0.0324(15) Uani d . 1 C
H2 0.7190 0.3856 0.7149 0.039 Uiso calc R 1 H
C3 0.6556(9) 0.5035(15) 0.8356(6) 0.053(2) Uani d . 1 C
H3 0.6499 0.3658 0.8654 0.063 Uiso calc R 1 H
C4 0.5339(11) 0.631(2) 0.8470(7) 0.085(5) Uani d . 1 C
H4A 0.4425 0.5827 0.7959 0.127 Uiso calc R 1 H
H4B 0.5470 0.7740 0.8317 0.127 Uiso calc R 1 H
H4C 0.5348 0.6192 0.9209 0.127 Uiso calc R 1 H
C5 0.8047(10) 0.5942(18) 0.9042(7) 0.078(3) Uani d . 1 C
H5A 0.8228 0.5744 0.9812 0.117 Uiso calc R 1 H
H5B 0.8058 0.7396 0.8890 0.117 Uiso calc R 1 H
H5C 0.8789 0.5254 0.8854 0.117 Uiso calc R 1 H

loop_
_atom_site_aniso_label
_atom_site_aniso_U_11
_atom_site_aniso_U_22
_atom_site_aniso_U_33
_atom_site_aniso_U_12
_atom_site_aniso_U_13
_atom_site_aniso_U_23
Ni1 0.0184(5) 0.0310(6) 0.0438(6) 0.000 0.0106(4) 0.000
O1 0.025(3) 0.061(4) 0.039(3) -0.021(3) 0.001(2) 0.002(3)
O2 0.050(2) 0.048(4) 0.046(2) -0.020(4) 0.0153(18) -0.002(3)
O3 0.023(3) 0.087(6) 0.126(7) 0.018(4) -0.005(3) -0.060(5)
N1 0.022(2) 0.041(3) 0.041(2) -0.006(5) 0.0122(17) -0.013(5)
C1 0.031(3) 0.041(4) 0.038(4) -0.008(3) 0.019(3) -0.002(3)
C2 0.021(3) 0.039(4) 0.038(3) -0.004(3) 0.011(3) -0.002(3)
C3 0.058(5) 0.058(6) 0.033(4) -0.015(4) 0.006(3) -0.004(4)
C4 0.087(6) 0.122(15) 0.065(5) -0.020(8) 0.052(5) -0.033(7)
C5 0.067(6) 0.098(9) 0.046(5) -0.014(5) -0.006(4) -0.020(4)

loop_
_atom_type_symbol
_atom_type_description
_atom_type_scat_dispersion_real
_atom_type_scat_dispersion_imag
_atom_type_scat_source
C C 0.0033 0.0016 'International Tables Vol C Tables 4.2.6.8 and 6.1.1.4'
H H 0.0000 0.0000 'International Tables Vol C Tables 4.2.6.8 and 6.1.1.4'
N N 0.0061 0.0033 'International Tables Vol C Tables 4.2.6.8 and 6.1.1.4'
O O 0.0106 0.0060 'International Tables Vol C Tables 4.2.6.8 and 6.1.1.4'
Ni Ni 0.3393 1.1124 'International Tables Vol C Tables 4.2.6.8 and 6.1.1.4'

loop_
_geom_angle_atom_site_label_1
_geom_angle_atom_site_label_2
_geom_angle_atom_site_label_3
_geom_angle_site_symmetry_1
_geom_angle_site_symmetry_3
_geom_angle
_geom_angle_publ_flag
O1 Ni1 O1 2_656 . 87.1(4) n
O1 Ni1 O3 2_656 . 169.7(2) n
O1 Ni1 O3 . . 90.2(3) n
O1 Ni1 O3 2_656 2_656 90.2(3) n
O1 Ni1 O3 . 2_656 169.7(2) n
O3 Ni1 O3 . 2_656 94.2(5) n
O1 Ni1 N1 2_656 2_656 79.6(3) n
O1 Ni1 N1 . 2_656 97.6(3) n
O3 Ni1 N1 . 2_656 91.0(3) n
O3 Ni1 N1 2_656 2_656 91.6(3) n
O1 Ni1 N1 2_656 . 97.6(3) n
O1 Ni1 N1 . . 79.6(3) n
O3 Ni1 N1 . . 91.6(3) n
O3 Ni1 N1 2_656 . 91.0(3) n
N1 Ni1 N1 2_656 . 176.2(6) n
C1 O1 Ni1 . . 115.8(5) ?
Ni1 O3 H3A . . 119.9 ?
Ni1 O3 H3B . . 120.1 ?
H3A O3 H3B . . 120.0 ?
C2 N1 Ni1 . . 112.1(5) ?
C2 N1 H1A . . 109.2 ?
Ni1 N1 H1A . . 109.2 ?
C2 N1 H1B . . 109.2 ?
Ni1 N1 H1B . . 109.2 ?
H1A N1 H1B . . 107.9 ?
O1 C1 O2 . . 124.7(6) ?
O1 C1 C2 . . 118.1(6) ?
O2 C1 C2 . . 117.2(6) ?
N1 C2 C3 . . 113.8(6) ?
N1 C2 C1 . . 109.8(5) ?
C3 C2 C1 . . 111.0(5) ?
N1 C2 H2 . . 107.3 ?
C3 C2 H2 . . 107.3 ?
C1 C2 H2 . . 107.3 ?
C2 C3 C4 . . 112.0(6) ?
C2 C3 C5 . . 111.5(7) ?
C4 C3 C5 . . 111.3(8) ?
C2 C3 H3 . . 107.2 ?
C4 C3 H3 . . 107.2 ?
C5 C3 H3 . . 107.2 ?
C3 C4 H4A . . 109.5 ?
C3 C4 H4B . . 109.5 ?
H4A C4 H4B . . 109.5 ?
C3 C4 H4C . . 109.5 ?
H4A C4 H4C . . 109.5 ?
H4B C4 H4C . . 109.5 ?
C3 C5 H5A . . 109.5 ?
C3 C5 H5B . . 109.5 ?
H5A C5 H5B . . 109.5 ?
C3 C5 H5C . . 109.5 ?
H5A C5 H5C . . 109.5 ?
H5B C5 H5C . . 109.5 ?

loop_
_geom_bond_atom_site_label_1
_geom_bond_atom_site_label_2
_geom_bond_site_symmetry_2
_geom_bond_distance
_geom_bond_publ_flag
Ni1 O1 2_656 2.046(7) n
Ni1 O1 . 2.046(7) y
Ni1 O3 . 2.059(7) y
Ni1 O3 2_656 2.059(7) n
Ni1 N1 2_656 2.076(4) n
Ni1 N1 . 2.076(4) y
O1 C1 . 1.260(9) ?
O2 C1 . 1.244(11) ?
O3 H3A . 0.8500 ?
O3 H3B . 0.8500 ?
N1 C2 . 1.455(13) ?
N1 H1A . 0.9000 ?
N1 H1B . 0.9000 ?
C1 C2 . 1.540(9) ?
C2 C3 . 1.517(9) ?
C2 H2 . 0.9800 ?
C3 C4 . 1.508(13) ?
C3 C5 . 1.534(11) ?
C3 H3 . 0.9800 ?
C4 H4A . 0.9600 ?
C4 H4B . 0.9600 ?
C4 H4C . 0.9600 ?
C5 H5A . 0.9600 ?
C5 H5B . 0.9600 ?
C5 H5C . 0.9600 ?

loop_
_geom_hbond_atom_site_label_D
_geom_hbond_atom_site_label_H
_geom_hbond_atom_site_label_A
_geom_hbond_site_symmetry_A
_geom_hbond_distance_DH
_geom_hbond_distance_HA
_geom_hbond_distance_DA
_geom_hbond_angle_DHA
_geom_hbond_publ_flag
N1 H1A O2 3_555 0.90 2.19 3.076(7) 170 y
O3 H3A O2 1_565 0.85 1.95 2.644(11) 138 y
O3 H3B O1 4_556 0.85 1.93 2.688(10) 148 y
